data_4115451
loop_
_publ_author_name
'V. N. Soloviev'
'A. Eichh\"ofer'
'D. Fenske'
'U. Banin'

_publ_section_title
;
 Size-Dependent Optical Spectroscopy of a Homologous Series of CdSe
 Cluster Molecules
;
_journal_name_full 'Journal of the American Chemical Society'
_journal_page_first 2354
_journal_page_last 2364
_journal_paper_doi 10.1021/ja003598j
_journal_volume 123
_journal_year 2001
_chemical_formula_moiety '[Cd17Se4(SePh)24(PPh2nPr)4][Cd8Se(SePh)12Cl4]*6C4H8O'
_chemical_formula_sum 'C300 H304 Cd25 Cl4 O6 P4 Se41'
_chemical_formula_weight 10319.01
_chemical_name_systematic
; 
 ? 
;
_space_group_IT_number 196
_symmetry_cell_setting cubic
_symmetry_space_group_name_Hall 'F 2 2 3'
_symmetry_space_group_name_H-M 'F 2 3'
_atom_sites_solution_hydrogens geom
_atom_sites_solution_primary direct
_atom_sites_solution_secondary difmap
_audit_creation_method SHELXL-97
_cell_angle_alpha 90.00
_cell_angle_beta 90.00
_cell_angle_gamma 90.00
_cell_formula_units_Z 4
_cell_length_a 32.664(4)
_cell_length_b 32.664(4)
_cell_length_c 32.664(4)
_cell_measurement_temperature 200(2)
_cell_volume 34850(7)
_computing_structure_refinement 'SHELXL-97 (Sheldrick, 1997)'
_computing_structure_solution 'SHELXS-97 (Sheldrick, 1990)'
_diffrn_ambient_temperature 200(2)
_diffrn_measured_fraction_theta_full 0.992
_diffrn_measured_fraction_theta_max 0.992
_diffrn_radiation_monochromator graphite
_diffrn_radiation_source 'fine-focus sealed tube'
_diffrn_radiation_type MoK\a
_diffrn_radiation_wavelength 0.71073
_diffrn_reflns_av_R_equivalents 0.1142
_diffrn_reflns_av_sigmaI/netI 0.0504
_diffrn_reflns_limit_h_max 36
_diffrn_reflns_limit_h_min -36
_diffrn_reflns_limit_k_max 38
_diffrn_reflns_limit_k_min -38
_diffrn_reflns_limit_l_max 38
_diffrn_reflns_limit_l_min -34
_diffrn_reflns_number 37300
_diffrn_reflns_theta_full 25.03
_diffrn_reflns_theta_max 25.03
_diffrn_reflns_theta_min 2.07
_exptl_absorpt_coefficient_mu 5.862
_exptl_crystal_colour colourless
_exptl_crystal_density_diffrn 1.853
_exptl_crystal_description 'cubic blocks '
_exptl_crystal_F_000 17704
_refine_diff_density_max 0.886
_refine_diff_density_min -0.764
_refine_diff_density_rms 0.118
_refine_ls_abs_structure_details 'Flack H D (1983), Acta Cryst. A39, 876-881'
_refine_ls_abs_structure_Flack 0.427(16)
_refine_ls_extinction_method none
_refine_ls_goodness_of_fit_ref 1.013
_refine_ls_hydrogen_treatment mixed
_refine_ls_matrix_type full
_refine_ls_number_parameters 152
_refine_ls_number_reflns 5140
_refine_ls_number_restraints 0
_refine_ls_restrained_S_all 1.013
_refine_ls_R_factor_all 0.0645
_refine_ls_R_factor_gt 0.0476
_refine_ls_shift/su_max 0.004
_refine_ls_shift/su_mean 0.000
_refine_ls_structure_factor_coef Fsqd
_refine_ls_weighting_details 'calc w=1/[\s^2^(Fo^2^)+(0.1000P)^2^+0.0000P] where P=(Fo^2^+2Fc^2^)/3'
_refine_ls_weighting_scheme calc
_refine_ls_wR_factor_gt 0.1311
_refine_ls_wR_factor_ref 0.1447
_reflns_number_gt 4168
_reflns_number_total 5140
_reflns_threshold_expression >2sigma(I)
_cod_data_source_file ja003598j_3.cif
_cod_data_source_block Cd17Cd8
_cod_original_cell_volume 34849(7)
_cod_database_code 4115451

loop_
_symmetry_equiv_pos_as_xyz
'x, y, z'
'-x, -y, z'
'-x, y, -z'
'x, -y, -z'
'z, x, y'
'z, -x, -y'
'-z, -x, y'
'-z, x, -y'
'y, z, x'
'-y, z, -x'
'y, -z, -x'
'-y, -z, x'
'x, y+1/2, z+1/2'
'-x, -y+1/2, z+1/2'
'-x, y+1/2, -z+1/2'
'x, -y+1/2, -z+1/2'
'z, x+1/2, y+1/2'
'z, -x+1/2, -y+1/2'
'-z, -x+1/2, y+1/2'
'-z, x+1/2, -y+1/2'
'y, z+1/2, x+1/2'
'-y, z+1/2, -x+1/2'
'y, -z+1/2, -x+1/2'
'-y, -z+1/2, x+1/2'
'x+1/2, y, z+1/2'
'-x+1/2, -y, z+1/2'
'-x+1/2, y, -z+1/2'
'x+1/2, -y, -z+1/2'
'z+1/2, x, y+1/2'
'z+1/2, -x, -y+1/2'
'-z+1/2, -x, y+1/2'
'-z+1/2, x, -y+1/2'
'y+1/2, z, x+1/2'
'-y+1/2, z, -x+1/2'
'y+1/2, -z, -x+1/2'
'-y+1/2, -z, x+1/2'
'x+1/2, y+1/2, z'
'-x+1/2, -y+1/2, z'
'-x+1/2, y+1/2, -z'
'x+1/2, -y+1/2, -z'
'z+1/2, x+1/2, y'
'z+1/2, -x+1/2, -y'
'-z+1/2, -x+1/2, y'
'-z+1/2, x+1/2, -y'
'y+1/2, z+1/2, x'
'-y+1/2, z+1/2, -x'
'y+1/2, -z+1/2, -x'
'-y+1/2, -z+1/2, x'

loop_
_atom_site_label
_atom_site_type_symbol
_atom_site_fract_x
_atom_site_fract_y
_atom_site_fract_z
_atom_site_U_iso_or_equiv
_atom_site_adp_type
_atom_site_occupancy
_atom_site_symmetry_multiplicity
_atom_site_calc_flag
_atom_site_refinement_flags
Cd1 Cd 0.5000 0.0000 0.0000 0.0491(5) Uani 1 12 d S
Cd2 Cd 0.41302(2) -0.09810(2) 0.00137(2) 0.0553(2) Uani 1 1 d .
Cd3 Cd 0.38038(2) -0.11962(2) -0.11962(2) 0.0623(3) Uani 1 3 d S
Cd4 Cd 0.07169(3) 0.07169(3) 0.07169(3) 0.0674(4) Uani 1 3 d S
Cd5 Cd 0.04621(2) -0.04621(2) 0.04621(2) 0.0609(3) Uani 1 3 d S
Se1 Se 0.45361(3) -0.04639(3) -0.04639(3) 0.0472(4) Uani 1 3 d S
Se2 Se 0.36053(3) -0.04595(3) 0.03446(3) 0.0580(3) Uani 1 1 d .
Se3 Se 0.36459(3) -0.14501(4) -0.04426(4) 0.0621(3) Uani 1 1 d .
Se4 Se 0.0000 0.0000 0.0000 0.0540(7) Uani 1 12 d S
Se5 Se 0.11057(3) 0.00099(4) 0.05895(3) 0.0627(3) Uani 1 1 d .
P1 P 0.33505(14) -0.16495(14) -0.16495(14) 0.138(4) Uani 1 3 d S
Cl1 Cl 0.11485(12) 0.11485(12) 0.11485(12) 0.116(2) Uani 1 3 d S
O1 O 0.2500 -0.2500 0.0067(19) 0.33(3) Uiso 1 2 d S
C1 C 0.3255(3) -0.0784(3) 0.0688(3) 0.054(2) Uiso 1 1 d .
C2 C 0.2905(4) -0.0586(4) 0.0829(4) 0.073(3) Uiso 1 1 d .
C3 C 0.2624(5) -0.0806(5) 0.1079(5) 0.100(5) Uiso 1 1 d .
C4 C 0.2712(5) -0.1205(5) 0.1175(5) 0.096(4) Uiso 1 1 d .
C5 C 0.3062(4) -0.1403(5) 0.1022(5) 0.086(4) Uiso 1 1 d .
C6 C 0.3329(4) -0.1186(4) 0.0788(4) 0.082(3) Uiso 1 1 d .
C7 C 0.3934(3) -0.1968(3) -0.0460(4) 0.063(3) Uiso 1 1 d .
C8 C 0.3698(4) -0.2319(4) -0.0392(4) 0.081(4) Uiso 1 1 d .
C9 C 0.3907(6) -0.2692(6) -0.0398(6) 0.115(5) Uiso 1 1 d .
C10 C 0.4323(7) -0.2720(7) -0.0447(7) 0.127(6) Uiso 1 1 d .
C11 C 0.4566(5) -0.2377(6) -0.0505(6) 0.106(5) Uiso 1 1 d .
C12 C 0.4349(4) -0.1984(4) -0.0519(4) 0.072(3) Uiso 1 1 d .
C13 C 0.1249(3) -0.0188(3) 0.1133(3) 0.060(2) Uiso 1 1 d .
C14 C 0.1476(4) -0.0549(4) 0.1145(4) 0.072(3) Uiso 1 1 d .
C15 C 0.1583(5) -0.0698(5) 0.1526(5) 0.096(4) Uiso 1 1 d .
C16 C 0.1485(5) -0.0496(6) 0.1885(5) 0.103(5) Uiso 1 1 d .
C17 C 0.1265(6) -0.0119(5) 0.1863(6) 0.107(5) Uiso 1 1 d .
C18 C 0.1140(5) 0.0025(6) 0.1474(5) 0.096(4) Uiso 1 1 d .
C19 C 0.2836(12) -0.1831(14) -0.1332(13) 0.226(16) Uiso 1 1 d .
C20 C 0.2656(10) -0.1528(11) -0.1264(10) 0.175(10) Uiso 1 1 d .
C21 C 0.2220(11) -0.1678(11) -0.0968(11) 0.197(13) Uiso 1 1 d .
C22 C 0.2304(10) -0.2577(13) 0.0774(12) 0.213(15) Uiso 1 1 d .
C24 C 0.2161(15) -0.2725(15) 0.0376(16) 0.26(2) Uiso 1 1 d .

loop_
_atom_site_aniso_label
_atom_site_aniso_U_11
_atom_site_aniso_U_22
_atom_site_aniso_U_33
_atom_site_aniso_U_23
_atom_site_aniso_U_13
_atom_site_aniso_U_12
Cd1 0.0491(5) 0.0491(5) 0.0491(5) 0.000 0.000 0.000
Cd2 0.0596(4) 0.0534(4) 0.0530(4) -0.0005(4) 0.0014(4) -0.0048(3)
Cd3 0.0623(3) 0.0623(3) 0.0623(3) -0.0020(4) -0.0020(4) -0.0020(4)
Cd4 0.0674(4) 0.0674(4) 0.0674(4) -0.0018(4) -0.0018(4) -0.0018(4)
Cd5 0.0609(3) 0.0609(3) 0.0609(3) 0.0026(3) -0.0026(3) 0.0026(3)
Se1 0.0472(4) 0.0472(4) 0.0472(4) -0.0001(4) -0.0001(4) -0.0001(4)
Se2 0.0577(6) 0.0591(6) 0.0573(6) -0.0007(5) 0.0030(4) -0.0012(5)
Se3 0.0621(6) 0.0630(6) 0.0613(6) -0.0010(5) -0.0034(5) -0.0124(5)
Se4 0.0540(7) 0.0540(7) 0.0540(7) 0.000 0.000 0.000
Se5 0.0561(6) 0.0684(6) 0.0635(6) 0.0003(6) -0.0007(4) 0.0004(5)
P1 0.138(4) 0.138(4) 0.138(4) -0.040(3) -0.040(3) -0.040(3)
Cl1 0.116(2) 0.116(2) 0.116(2) -0.028(2) -0.028(2) -0.028(2)

loop_
_atom_type_symbol
_atom_type_description
_atom_type_scat_dispersion_real
_atom_type_scat_dispersion_imag
_atom_type_scat_source
C C 0.0033 0.0016 'International Tables Vol C Tables 4.2.6.8 and 6.1.1.4'
H H 0.0000 0.0000 'International Tables Vol C Tables 4.2.6.8 and 6.1.1.4'
O O 0.0106 0.0060 'International Tables Vol C Tables 4.2.6.8 and 6.1.1.4'
P P 0.1023 0.0942 'International Tables Vol C Tables 4.2.6.8 and 6.1.1.4'
Cl Cl 0.1484 0.1585 'International Tables Vol C Tables 4.2.6.8 and 6.1.1.4'
Se Se -0.0929 2.2259 'International Tables Vol C Tables 4.2.6.8 and 6.1.1.4'
Cd Cd -0.8075 1.2024 'International Tables Vol C Tables 4.2.6.8 and 6.1.1.4'

loop_
_geom_angle_atom_site_label_1
_geom_angle_atom_site_label_2
_geom_angle_atom_site_label_3
_geom_angle
_geom_angle_site_symmetry_1
_geom_angle_site_symmetry_3
Se1 Cd1 Se1 109.5 . 3_655
Se1 Cd1 Se1 109.5 . 4
Se1 Cd1 Se1 109.5 3_655 4
Se1 Cd1 Se1 109.5 . 2_655
Se1 Cd1 Se1 109.5 3_655 2_655
Se1 Cd1 Se1 109.5 4 2_655
Se2 Cd2 Se2 121.87(5) 44_545 .
Se2 Cd2 Se1 109.09(4) 44_545 .
Se2 Cd2 Se1 98.86(4) . .
Se2 Cd2 Se3 113.77(4) 44_545 .
Se2 Cd2 Se3 102.38(4) . .
Se1 Cd2 Se3 109.54(5) . .
P1 Cd3 Se3 104.08(4) . .
P1 Cd3 Se3 104.08(4) . 41_545
Se3 Cd3 Se3 114.28(3) . 41_545
P1 Cd3 Se3 104.08(4) . 33_554
Se3 Cd3 Se3 114.28(3) . 33_554
Se3 Cd3 Se3 114.28(3) 41_545 33_554
Cl1 Cd4 Se5 108.35(4) . 9
Cl1 Cd4 Se5 108.35(4) . .
Se5 Cd4 Se5 110.57(4) 9 .
Cl1 Cd4 Se5 108.35(4) . 5
Se5 Cd4 Se5 110.57(4) 9 5
Se5 Cd4 Se5 110.57(4) . 5
Se4 Cd5 Se5 102.34(4) . 6
Se4 Cd5 Se5 102.34(4) . .
Se5 Cd5 Se5 115.56(3) 6 .
Se4 Cd5 Se5 102.34(4) . 12
Se5 Cd5 Se5 115.56(3) 6 12
Se5 Cd5 Se5 115.56(3) . 12
Cd1 Se1 Cd2 108.45(4) . 41_545
Cd1 Se1 Cd2 108.45(4) . .
Cd2 Se1 Cd2 110.47(3) 41_545 .
Cd1 Se1 Cd2 108.45(4) . 33_554
Cd2 Se1 Cd2 110.47(3) 41_545 33_554
Cd2 Se1 Cd2 110.47(3) . 33_554
C1 Se2 Cd2 103.3(3) . 35
C1 Se2 Cd2 105.6(3) . .
Cd2 Se2 Cd2 106.88(5) 35 .
C7 Se3 Cd3 98.7(3) . .
C7 Se3 Cd2 103.3(3) . .
Cd3 Se3 Cd2 102.98(5) . .
Cd5 Se4 Cd5 109.5 3 4
Cd5 Se4 Cd5 109.5 3 2
Cd5 Se4 Cd5 109.5 4 2
Cd5 Se4 Cd5 109.5 3 .
Cd5 Se4 Cd5 109.5 4 .
Cd5 Se4 Cd5 109.5 2 .
C13 Se5 Cd5 98.1(3) . .
C13 Se5 Cd4 105.0(3) . .
Cd5 Se5 Cd4 98.68(5) . .
C19 P1 C19 108.7(12) 41_545 .
C19 P1 C19 108.7(12) 41_545 33_554
C19 P1 C19 108.7(12) . 33_554
C19 P1 Cd3 110.3(12) 41_545 .
C19 P1 Cd3 110.3(12) . .
C19 P1 Cd3 110.3(12) 33_554 .
C24 O1 C24 106(5) 38_545 .
C6 C1 C2 120.6(11) . .
C6 C1 Se2 124.1(9) . .
C2 C1 Se2 115.3(8) . .
C1 C2 C3 119.1(12) . .
C4 C3 C2 118.5(15) . .
C3 C4 C5 121.6(16) . .
C6 C5 C4 118.9(14) . .
C5 C6 C1 121.3(13) . .
C12 C7 C8 122.4(12) . .
C12 C7 Se3 121.2(9) . .
C8 C7 Se3 116.4(9) . .
C9 C8 C7 116.4(14) . .
C10 C9 C8 122.9(18) . .
C9 C10 C11 122(2) . .
C10 C11 C12 115.8(17) . .
C7 C12 C11 120.5(13) . .
C18 C13 C14 123.2(12) . .
C18 C13 Se5 121.0(10) . .
C14 C13 Se5 115.8(9) . .
C15 C14 C13 117.4(12) . .
C14 C15 C16 122.4(15) . .
C15 C16 C17 119.1(16) . .
C18 C17 C16 118.5(16) . .
C13 C18 C17 119.3(15) . .
C20 C19 P1 105(3) . .
C19 C20 C21 106(3) . .
C22 C22 C24 115(3) 38_545 .
C22 C24 O1 100(5) . .

loop_
_geom_bond_atom_site_label_1
_geom_bond_atom_site_label_2
_geom_bond_distance
_geom_bond_site_symmetry_2
Cd1 Se1 2.6243(16) .
Cd1 Se1 2.6243(16) 3_655
Cd1 Se1 2.6243(16) 4
Cd1 Se1 2.6243(16) 2_655
Cd2 Se2 2.6247(14) 44_545
Cd2 Se2 2.6475(13) .
Cd2 Se1 2.6543(10) .
Cd2 Se3 2.6593(13) .
Cd3 P1 2.565(8) .
Cd3 Se3 2.6481(12) .
Cd3 Se3 2.6481(12) 41_545
Cd3 Se3 2.6481(12) 33_554
Cd4 Cl1 2.442(7) .
Cd4 Se5 2.6681(13) 9
Cd4 Se5 2.6681(13) .
Cd4 Se5 2.6681(13) 5
Cd5 Se4 2.6142(14) .
Cd5 Se5 2.6401(12) 6
Cd5 Se5 2.6401(12) .
Cd5 Se5 2.6401(12) 12
Se1 Cd2 2.6543(10) 41_545
Se1 Cd2 2.6543(10) 33_554
Se2 C1 1.920(11) .
Se2 Cd2 2.6247(14) 35
Se3 C7 1.936(12) .
Se4 Cd5 2.6142(14) 3
Se4 Cd5 2.6142(14) 4
Se4 Cd5 2.6142(14) 2
Se5 C13 1.946(11) .
P1 C19 2.06(4) 41_545
P1 C19 2.06(4) .
P1 C19 2.06(4) 33_554
O1 C24 1.67(6) 38_545
O1 C24 1.67(6) .
C1 C6 1.375(17) .
C1 C2 1.391(16) .
C2 C3 1.42(2) .
C3 C4 1.37(2) .
C4 C5 1.41(2) .
C5 C6 1.36(2) .
C7 C12 1.371(17) .
C7 C8 1.401(18) .
C8 C9 1.40(2) .
C9 C10 1.37(3) .
C10 C11 1.39(3) .
C11 C12 1.47(2) .
C13 C18 1.362(19) .
C13 C14 1.393(17) .
C14 C15 1.38(2) .
C15 C16 1.38(2) .
C16 C17 1.43(2) .
C17 C18 1.41(2) .
C19 C20 1.17(4) .
C20 C21 1.79(4) .
C22 C22 1.37(6) 38_545
C22 C24 1.46(5) .
